data_7115380
loop_
_publ_author_name
'Ji Zheng'
'Ya-Dong Yu'
'Fang-Fang Liu'
'Bao-Yu Liu'
'Gang Wei'
'Xiao-Chun Huang'

_publ_section_title
;
 Modulation of argentophilic interactions by bridging amine ligands:
 photoluminescence tuneable by excitation energy or temperature
;
_journal_name_full Chem.Commun.
_journal_page_first 9000
_journal_paper_doi 10.1039/C4cc01523A
_journal_volume 50
_journal_year 2014
_chemical_formula_sum 'C20 H26 Ag4 N10 O10'
_chemical_formula_weight 997.99
_chemical_name_systematic
; 
 ? 
;
_space_group_IT_number 14
_symmetry_cell_setting monoclinic
_symmetry_space_group_name_Hall '-P 2yn'
_symmetry_space_group_name_H-M 'P 1 21/n 1'
_atom_sites_solution_hydrogens geom
_atom_sites_solution_primary direct
_atom_sites_solution_secondary difmap
_audit_creation_method SHELXL-97
_cell_angle_alpha 90.00
_cell_angle_beta 92.669(3)
_cell_angle_gamma 90.00
_cell_formula_units_Z 2
_cell_length_a 6.7585(2)
_cell_length_b 11.7522(5)
_cell_length_c 17.2702(6)
_cell_measurement_temperature 100(2)
_cell_volume 1370.24(9)
_computing_structure_refinement 'SHELXL-97 (Sheldrick, 1997)'
_computing_structure_solution 'SHELXS-97 (Sheldrick, 1990)'
_diffrn_ambient_temperature 100(2)
_diffrn_measured_fraction_theta_full 0.999
_diffrn_measured_fraction_theta_max 0.999
_diffrn_measurement_device_type 'Xcalibur, Atlas, Gemini'
_diffrn_measurement_method '\w scans'
_diffrn_radiation_monochromator graphite
_diffrn_radiation_source 'fine-focus sealed tube'
_diffrn_radiation_type MoK\a
_diffrn_radiation_wavelength 0.71073
_diffrn_reflns_av_R_equivalents 0.0350
_diffrn_reflns_av_sigmaI/netI 0.0476
_diffrn_reflns_limit_h_max 8
_diffrn_reflns_limit_h_min -7
_diffrn_reflns_limit_k_max 11
_diffrn_reflns_limit_k_min -13
_diffrn_reflns_limit_l_max 20
_diffrn_reflns_limit_l_min -18
_diffrn_reflns_number 5884
_diffrn_reflns_theta_full 25.00
_diffrn_reflns_theta_max 25.00
_diffrn_reflns_theta_min 2.93
_exptl_absorpt_coefficient_mu 2.891
_exptl_absorpt_correction_T_max 0.5955
_exptl_absorpt_correction_T_min 0.4775
_exptl_absorpt_correction_type multi-scan
_exptl_crystal_colour colorless
_exptl_crystal_density_diffrn 2.419
_exptl_crystal_density_method 'not measured'
_exptl_crystal_description needle-like
_exptl_crystal_F_000 968
_exptl_crystal_size_max 0.30
_exptl_crystal_size_mid 0.30
_exptl_crystal_size_min 0.20
_refine_diff_density_max 0.646
_refine_diff_density_min -0.864
_refine_diff_density_rms 0.139
_refine_ls_extinction_method none
_refine_ls_goodness_of_fit_ref 1.003
_refine_ls_hydrogen_treatment mixed
_refine_ls_matrix_type full
_refine_ls_number_parameters 199
_refine_ls_number_reflns 2401
_refine_ls_number_restraints 0
_refine_ls_restrained_S_all 1.003
_refine_ls_R_factor_all 0.0369
_refine_ls_R_factor_gt 0.0288
_refine_ls_shift/su_max 0.001
_refine_ls_shift/su_mean 0.000
_refine_ls_structure_factor_coef Fsqd
_refine_ls_weighting_details 'calc w=1/[\s^2^(Fo^2^)+(0.0224P)^2^+2.2583P] where P=(Fo^2^+2Fc^2^)/3'
_refine_ls_weighting_scheme calc
_refine_ls_wR_factor_gt 0.0602
_refine_ls_wR_factor_ref 0.0651
_reflns_number_gt 2070
_reflns_number_total 2401
_reflns_threshold_expression >2sigma(I)
_cod_data_source_file c4cc01523a2.cif
_cod_data_source_block 1b
_cod_original_sg_symbol_H-M p2(1)/n
_cod_database_code 7115380

loop_
_symmetry_equiv_pos_as_xyz
'x, y, z'
'-x+1/2, y+1/2, -z+1/2'
'-x, -y, -z'
'x-1/2, -y-1/2, z-1/2'

loop_
_atom_site_label
_atom_site_type_symbol
_atom_site_fract_x
_atom_site_fract_y
_atom_site_fract_z
_atom_site_U_iso_or_equiv
_atom_site_adp_type
_atom_site_occupancy
_atom_site_symmetry_multiplicity
_atom_site_calc_flag
_atom_site_refinement_flags
Ag1 Ag 0.59151(5) 0.51609(3) 0.208492(19) 0.01252(12) Uani 1 1 d .
Ag2 Ag 0.78722(5) 0.39560(3) -0.131523(19) 0.01381(12) Uani 1 1 d .
N1 N 0.7006(5) 0.2708(3) -0.0227(2) 0.0127(8) Uani 1 1 d .
N2 N 0.7627(5) 0.5007(3) -0.0294(2) 0.0082(8) Uani 1 1 d .
N3 N 0.7147(5) 0.5274(3) 0.0973(2) 0.0102(8) Uani 1 1 d .
N4 N 0.4557(6) 0.4854(3) 0.3162(2) 0.0144(9) Uani 1 1 d .
H4B H 0.4702 0.5471 0.3468 0.022 Uiso 1 1 d R
H4C H 0.3259 0.4709 0.3072 0.022 Uiso 1 1 d R
H4D H 0.5141 0.4251 0.3398 0.022 Uiso 1 1 d R
N5 N 0.8748(6) 0.3303(4) -0.2405(2) 0.0163(9) Uani 1 1 d .
H5A H 0.9003 0.3886 -0.2724 0.024 Uiso 1 1 d R
H5B H 0.9844 0.2875 -0.2330 0.024 Uiso 1 1 d R
H5C H 0.7764 0.2875 -0.2619 0.024 Uiso 1 1 d R
H5WB H 0.5092 0.8903 0.2655 0.020 Uiso 1 1 d R
O1 O 0.8128(5) 0.6617(3) -0.14621(18) 0.0160(7) Uani 1 1 d .
O2 O 0.8287(5) 0.8034(3) -0.06218(17) 0.0139(7) Uani 1 1 d .
H2A H 0.8183 0.8128 -0.0155 0.021 Uiso 1 1 calc R
O3 O 0.7969(4) 0.8294(3) 0.07860(17) 0.0139(7) Uani 1 1 d .
O4 O 0.7036(5) 0.7310(3) 0.18057(17) 0.0155(7) Uani 1 1 d .
O5W O 0.4855(5) 0.9243(3) 0.22272(18) 0.0199(8) Uani 1 1 d .
H5WA H 0.5566 0.9031 0.1860 0.024 Uiso 1 1 d R
C1 C 0.6852(6) 0.1574(4) -0.0209(3) 0.0163(11) Uani 1 1 d .
H1A H 0.6792 0.1184 -0.0678 0.020 Uiso 1 1 calc R
C2 C 0.6777(7) 0.0949(4) 0.0466(3) 0.0147(10) Uani 1 1 d .
H2B H 0.6659 0.0161 0.0456 0.018 Uiso 1 1 calc R
C3 C 0.6886(6) 0.1541(4) 0.1161(3) 0.0142(10) Uani 1 1 d .
H3A H 0.6857 0.1151 0.1629 0.017 Uiso 1 1 calc R
C4 C 0.7038(6) 0.2717(4) 0.1156(3) 0.0127(10) Uani 1 1 d .
H4A H 0.7110 0.3122 0.1619 0.015 Uiso 1 1 calc R
C5 C 0.7082(6) 0.3281(4) 0.0451(2) 0.0094(10) Uani 1 1 d .
C6 C 0.7278(6) 0.4516(4) 0.0386(2) 0.0081(10) Uani 1 1 d .
C7 C 0.7778(6) 0.6143(4) -0.0146(3) 0.0100(10) Uani 1 1 d .
C8 C 0.7483(6) 0.6316(4) 0.0640(3) 0.0107(10) Uani 1 1 d .
C9 C 0.8093(6) 0.6959(4) -0.0786(2) 0.0105(10) Uani 1 1 d .
C10 C 0.7478(6) 0.7360(4) 0.1109(3) 0.0108(10) Uani 1 1 d .

loop_
_atom_site_aniso_label
_atom_site_aniso_U_11
_atom_site_aniso_U_22
_atom_site_aniso_U_33
_atom_site_aniso_U_23
_atom_site_aniso_U_13
_atom_site_aniso_U_12
Ag1 0.01441(19) 0.0148(2) 0.00851(19) 0.00122(15) 0.00187(14) 0.00122(15)
Ag2 0.01569(19) 0.0172(2) 0.00849(19) -0.00335(15) 0.00002(14) 0.00307(15)
N1 0.0134(19) 0.012(2) 0.013(2) -0.0007(17) -0.0003(16) -0.0001(18)
N2 0.0074(17) 0.008(2) 0.0092(19) -0.0015(16) 0.0008(14) 0.0008(16)
N3 0.0096(18) 0.010(2) 0.0104(19) -0.0004(16) -0.0010(15) 0.0025(16)
N4 0.0144(19) 0.016(2) 0.013(2) 0.0031(18) 0.0015(16) -0.0034(18)
N5 0.017(2) 0.018(2) 0.014(2) -0.0022(18) -0.0004(16) 0.0009(19)
O1 0.0200(17) 0.0140(18) 0.0141(18) 0.0046(15) 0.0026(14) 0.0003(15)
O2 0.0219(17) 0.0099(18) 0.0102(16) 0.0006(14) 0.0022(13) 0.0016(15)
O3 0.0191(16) 0.0074(17) 0.0153(17) -0.0007(14) 0.0022(13) -0.0007(14)
O4 0.0227(17) 0.0124(18) 0.0116(17) -0.0030(14) 0.0019(13) 0.0039(15)
O5W 0.0292(19) 0.0190(19) 0.0123(17) 0.0036(15) 0.0084(14) 0.0097(16)
C1 0.012(2) 0.014(3) 0.023(3) -0.007(2) 0.001(2) 0.001(2)
C2 0.015(2) 0.007(2) 0.023(3) 0.000(2) 0.003(2) -0.002(2)
C3 0.012(2) 0.013(3) 0.018(2) 0.007(2) 0.0019(19) 0.004(2)
C4 0.013(2) 0.014(3) 0.012(2) 0.003(2) 0.0013(19) 0.001(2)
C5 0.006(2) 0.010(2) 0.012(2) 0.000(2) -0.0013(17) 0.0021(19)
C6 0.003(2) 0.012(2) 0.009(2) -0.001(2) -0.0008(17) 0.0015(19)
C7 0.005(2) 0.011(2) 0.014(2) 0.002(2) -0.0017(18) 0.0047(19)
C8 0.008(2) 0.011(2) 0.013(2) -0.001(2) -0.0013(18) 0.002(2)
C9 0.006(2) 0.015(3) 0.009(2) 0.001(2) -0.0009(17) -0.001(2)
C10 0.006(2) 0.014(3) 0.012(2) 0.000(2) -0.0028(18) 0.004(2)

loop_
_atom_type_symbol
_atom_type_description
_atom_type_scat_dispersion_real
_atom_type_scat_dispersion_imag
_atom_type_scat_source
C C 0.0033 0.0016 'International Tables Vol C Tables 4.2.6.8 and 6.1.1.4'
H H 0.0000 0.0000 'International Tables Vol C Tables 4.2.6.8 and 6.1.1.4'
N N 0.0061 0.0033 'International Tables Vol C Tables 4.2.6.8 and 6.1.1.4'
O O 0.0106 0.0060 'International Tables Vol C Tables 4.2.6.8 and 6.1.1.4'
Ag Ag -0.8971 1.1015 'International Tables Vol C Tables 4.2.6.8 and 6.1.1.4'

loop_
_geom_angle_atom_site_label_1
_geom_angle_atom_site_label_2
_geom_angle_atom_site_label_3
_geom_angle
_geom_angle_site_symmetry_1
_geom_angle_site_symmetry_3
N3 Ag1 N4 173.30(14) . .
N3 Ag1 O4 69.81(12) . .
N4 Ag1 O4 116.72(13) . .
N3 Ag1 Ag2 86.58(9) . 3_665
N4 Ag1 Ag2 92.94(10) . 3_665
O4 Ag1 Ag2 80.67(6) . 3_665
N5 Ag2 N2 162.71(15) . .
N5 Ag2 N1 122.67(14) . .
N2 Ag2 N1 71.94(13) . .
N5 Ag2 Ag1 89.97(10) . 3_665
N2 Ag2 Ag1 93.86(9) . 3_665
N1 Ag2 Ag1 108.24(8) . 3_665
N5 Ag2 O1 105.48(13) . .
N2 Ag2 O1 60.32(11) . .
N1 Ag2 O1 131.82(11) . .
Ag1 Ag2 O1 70.76(5) 3_665 .
C1 N1 C5 118.5(4) . .
C1 N1 Ag2 129.0(3) . .
C5 N1 Ag2 111.2(3) . .
C6 N2 C7 105.8(4) . .
C6 N2 Ag2 119.5(3) . .
C7 N2 Ag2 134.8(3) . .
C6 N3 C8 104.7(4) . .
C6 N3 Ag1 132.4(3) . .
C8 N3 Ag1 120.7(3) . .
C9 O1 Ag2 104.1(3) . .
O4 O4 C10 0(10) 1 .
O4 O4 Ag1 0(10) 1 .
C10 O4 Ag1 107.3(3) . .
N1 C1 C2 123.8(5) . .
C1 C2 C3 117.5(4) . .
C4 C3 C2 119.8(4) . .
C3 C4 C5 119.1(4) . .
N1 C5 C4 121.4(4) . .
N1 C5 C6 115.3(4) . .
C4 C5 C6 123.2(4) . .
N2 C6 N3 113.1(4) . .
N2 C6 C5 121.1(4) . .
N3 C6 C5 125.8(4) . .
N2 C7 C8 108.2(4) . .
N2 C7 C9 120.3(4) . .
C8 C7 C9 131.4(4) . .
N3 C8 C7 108.1(4) . .
N3 C8 C10 120.5(4) . .
C7 C8 C10 131.4(4) . .
O1 C9 O2 121.0(4) . .
O1 C9 C7 120.2(4) . .
O2 C9 C7 118.7(4) . .
O4 C10 O4 0.0(4) 1 .
O4 C10 O3 122.4(4) 1 .
O4 C10 O3 122.4(4) . .
O4 C10 C8 119.8(4) 1 .
O4 C10 C8 119.8(4) . .
O3 C10 C8 117.8(4) . .

loop_
_geom_bond_atom_site_label_1
_geom_bond_atom_site_label_2
_geom_bond_distance
_geom_bond_site_symmetry_2
Ag1 N3 2.133(4) .
Ag1 N4 2.143(4) .
Ag1 O4 2.687(3) .
Ag1 Ag2 3.0131(5) 3_665
Ag2 N5 2.142(4) .
Ag2 N2 2.165(4) .
Ag2 N1 2.476(4) .
Ag2 Ag1 3.0131(5) 3_665
Ag2 O1 3.143(3) .
N1 C1 1.337(6) .
N1 C5 1.350(6) .
N2 C6 1.339(6) .
N2 C7 1.362(6) .
N3 C6 1.355(6) .
N3 C8 1.376(6) .
O1 C9 1.236(5) .
O2 C9 1.300(5) .
O3 C10 1.282(6) .
O4 O4 0.000(6) 1
O4 C10 1.254(5) .
C1 C2 1.381(7) .
C2 C3 1.385(7) .
C3 C4 1.385(7) .
C4 C5 1.387(6) .
C5 C6 1.463(6) .
C7 C8 1.395(6) .
C7 C9 1.487(6) .
C8 C10 1.471(6) .
C10 O4 1.254(5) 1

loop_
_geom_hbond_atom_site_label_D
_geom_hbond_atom_site_label_H
_geom_hbond_atom_site_label_A
_geom_hbond_distance_DH
_geom_hbond_distance_HA
_geom_hbond_distance_DA
_geom_hbond_angle_DHA
_geom_hbond_site_symmetry_A
N4 H4B O2 0.90 2.57 3.388(5) 151.2 4_576
N4 H4C O5W 0.90 2.21 3.110(5) 175.0 2_545
N4 H4D O3 0.90 2.17 3.029(5) 159.2 2_645
N5 H5A O5W 0.90 2.28 3.053(5) 144.4 4_675
N5 H5B O4 0.90 2.27 3.072(5) 148.8 3_765
N5 H5C O1 0.90 2.23 3.022(5) 146.4 2_644
O5W H5WB O1 0.85 2.16 2.785(5) 130.7 4_576
O5W H5WA O4 0.85 2.26 2.821(5) 124.0 1
